data_7151190
loop_
_publ_author_name
'Cailleau, Tha\"is'
'Cooke, Jason W. B.'
'Davies, Stephen G.'
'Ling, Kenneth B.'
'Naylor, Alan'
'Nicholson, Rebecca L.'
'Price, Paul D.'
'Roberts, Paul M.'
'Russell, Angela J.'
'Smith, Andrew D.'
'Thomson, James E.'

_publ_section_title
;
 Asymmetric synthesis of
 beta-amino-gamma-substituted-gamma-butyrolactones: double
 diastereoselective conjugate addition of homochiral lithium amides to
 homochiral alpha,beta-unsaturated esters.
;
_journal_issue 24
_journal_name_full 'Organic &amp; biomolecular chemistry'
_journal_page_first 3922
_journal_page_last 3931
_journal_paper_doi 10.1039/b712937h
_journal_volume 5
_journal_year 2007
_chemical_absolute_configuration unk
_chemical_formula_moiety 'C36 H51 N1 O3 Si1'
_chemical_formula_sum 'C36 H51 N O3 Si'
_chemical_formula_weight 573.89
_space_group_IT_number 1
_symmetry_cell_setting triclinic
_symmetry_Int_Tables_number 1
_symmetry_space_group_name_Hall 'P 1'
_symmetry_space_group_name_H-M 'P 1'
_atom_sites_solution_hydrogens geom
_atom_sites_solution_primary direct
_atom_sites_solution_secondary difmap
_audit_creation_date 06-08-25
_audit_creation_method CRYSTALS_ver_12.82
_cell_angle_alpha 71.9010(6)
_cell_angle_beta 67.6483(7)
_cell_angle_gamma 76.2070(8)
_cell_formula_units_Z 2
_cell_length_a 11.4449(2)
_cell_length_b 11.8000(2)
_cell_length_c 14.6478(2)
_cell_measurement_reflns_used 7262
_cell_measurement_temperature 190
_cell_measurement_theta_max 27
_cell_measurement_theta_min 5
_cell_volume 1722.68(5)
_computing_cell_refinement 'DENZO/SCALEPACK (Otwinowski & Minor, 1997)'
_computing_data_collection 'COLLECT. Nonius (1997-2001).'
_computing_data_reduction 'DENZO/SCALEPACK (Otwinowski & Minor, 1997)'
_computing_molecular_graphics 'CAMERON (Watkin et al., 1996)'
_computing_publication_material 'CRYSTALS (Betteridge et al., 2003)'
_computing_structure_refinement 'CRYSTALS (Betteridge et al., 2003)'
_computing_structure_solution 'USER DEFINED STRUCTURE SOLUTION'
_diffrn_ambient_temperature 190
_diffrn_measured_fraction_theta_full 0.989
_diffrn_measured_fraction_theta_max 0.981
_diffrn_measurement_device_type 'Nonius Kappa CCD'
_diffrn_measurement_method \w
_diffrn_radiation_monochromator graphite
_diffrn_radiation_type 'Mo K\a'
_diffrn_radiation_wavelength 0.71073
_diffrn_reflns_av_R_equivalents 0.025
_diffrn_reflns_limit_h_max 14
_diffrn_reflns_limit_h_min -14
_diffrn_reflns_limit_k_max 15
_diffrn_reflns_limit_k_min -15
_diffrn_reflns_limit_l_max 18
_diffrn_reflns_limit_l_min -19
_diffrn_reflns_number 14183
_diffrn_reflns_theta_full 26.457
_diffrn_reflns_theta_max 27.560
_diffrn_reflns_theta_min 5.175
_diffrn_standards_number 0
_exptl_absorpt_coefficient_mu 0.101
_exptl_absorpt_correction_T_max 0.99
_exptl_absorpt_correction_T_min 0.99
_exptl_absorpt_correction_type multi-scan
_exptl_absorpt_process_details 'DENZO/SCALEPACK (Otwinowski & Minor, 1997)'
_exptl_crystal_colour colourless
_exptl_crystal_density_diffrn 1.106
_exptl_crystal_description block
_exptl_crystal_F_000 624
_exptl_crystal_size_max 0.10
_exptl_crystal_size_mid 0.10
_exptl_crystal_size_min 0.10
_refine_diff_density_max 0.96
_refine_diff_density_min -0.87
_refine_ls_extinction_method None
_refine_ls_goodness_of_fit_ref 1.1046
_refine_ls_hydrogen_treatment constr
_refine_ls_matrix_type full
_refine_ls_number_parameters 739
_refine_ls_number_reflns 6098
_refine_ls_number_restraints 3
_refine_ls_R_factor_all 0.0847
_refine_ls_R_factor_gt 0.0668
_refine_ls_shift/su_max 0.000874
_refine_ls_structure_factor_coef F
_refine_ls_weighting_details
;
Method, part 1, Chebychev polynomial, (Watkin, 1994, Prince, 1982)
[weight] = 1.0/[A~0~*T~0~(x)+A~1~*T~1~(x) ... +A~n-1~]*T~n-1~(x)]
where A~i~ are the Chebychev coefficients listed below and x= Fcalc/Fmax
Method = Robust Weighting (Prince, 1982)
W = [weight] * [1-(deltaF/6*sigmaF)^2^]^2^
A~i~ are:
1.13 0.753 0.606
;
_refine_ls_weighting_scheme calc
_refine_ls_wR_factor_all 0.1030
_refine_ls_wR_factor_gt 0.0822
_refine_ls_wR_factor_ref 0.0822
_reflns_limit_h_max 14
_reflns_limit_h_min -13
_reflns_limit_k_max 15
_reflns_limit_k_min -14
_reflns_limit_l_max 19
_reflns_limit_l_min 0
_reflns_number_gt 6098
_reflns_number_total 7805
_reflns_threshold_expression I>2.00u(I)
_oxford_diffrn_Wilson_B_factor 0.00
_oxford_diffrn_Wilson_scale 0.00
_oxford_refine_ls_scale 0.924(2)
_oxford_structure_analysis_title '8250950 SGD155'
_cod_data_source_file b712937h.txt
_cod_data_source_block 1
_cod_original_formula_sum 'C36 H51 N1 O3 Si1'
_cod_database_code 7151190
_refine_ls_r_factor_ref 0.0668
_reflns_number_all 7805

loop_
_symmetry_equiv_pos_as_xyz
x,y,z

loop_
_atom_site_label
_atom_site_type_symbol
_atom_site_fract_x
_atom_site_fract_y
_atom_site_fract_z
_atom_site_U_iso_or_equiv
_atom_site_occupancy
_atom_site_adp_type
_atom_site_refinement_flags_posn
_atom_site_refinement_flags_adp
_atom_site_refinement_flags_occupancy
_atom_site_disorder_assembly
_atom_site_disorder_group
_atom_site_attached_hydrogens
C1 C 0.7302(4) 0.1193(4) 0.5747(3) 0.0352 1.0000 Uani . . . . . .
C2 C 0.6518(4) 0.0627(3) 0.5380(3) 0.0350 1.0000 Uani . . . . . .
O3 O 0.7396(3) -0.0167(3) 0.4785(2) 0.0431 1.0000 Uani . . . . . .
Si4 Si 0.70971(18) -0.0916(3) 0.4142(2) 0.1206 1.0000 Uani . . . . . .
C5 C 0.8020(11) -0.092(3) 0.3026(14) 0.3184 1.0000 Uani . . . . . .
C6 C 0.7101(9) 0.0689(8) 0.2570(7) 0.1041 1.0000 Uani . . . . . .
C7 C 0.9395(8) -0.0738(17) 0.2643(10) 0.1943 1.0000 Uani . . . . . .
C8 C 0.5427(5) -0.1107(8) 0.4538(6) 0.0846 1.0000 Uani . . . . . .
C9 C 0.8044(11) -0.2697(7) 0.4694(9) 0.1198 1.0000 Uani . . . . . .
C10 C 0.5525(4) -0.0049(4) 0.6281(3) 0.0368 1.0000 Uani . . . . . .
C11 C 0.4235(4) 0.0395(4) 0.6509(3) 0.0420 1.0000 Uani . . . . . .
C12 C 0.3331(4) -0.0250(5) 0.7320(4) 0.0565 1.0000 Uani . . . . . .
C13 C 0.3722(5) -0.1347(6) 0.7902(4) 0.0648 1.0000 Uani . . . . . .
C14 C 0.4998(6) -0.1793(5) 0.7688(4) 0.0668 1.0000 Uani . . . . . .
C15 C 0.5888(5) -0.1143(4) 0.6888(4) 0.0518 1.0000 Uani . . . . . .
N16 N 0.6442(3) 0.2063(3) 0.6314(3) 0.0390 1.0000 Uani . . . . . .
C17 C 0.6698(5) 0.2111(4) 0.7230(3) 0.0448 1.0000 Uani . . . . . .
C18 C 0.7847(5) 0.2707(5) 0.7026(4) 0.0519 1.0000 Uani . . . . . .
C19 C 0.7702(6) 0.3930(5) 0.6962(4) 0.0617 1.0000 Uani . . . . . .
C20 C 0.8731(8) 0.4476(7) 0.6801(5) 0.0811 1.0000 Uani . . . . . .
C21 C 0.9903(8) 0.3849(9) 0.6721(5) 0.0885 1.0000 Uani . . . . . .
C22 C 1.0082(6) 0.2646(10) 0.6779(5) 0.0916 1.0000 Uani . . . . . .
C23 C 0.9062(6) 0.2057(7) 0.6937(5) 0.0691 1.0000 Uani . . . . . .
C24 C 0.6674(7) 0.0885(5) 0.7982(4) 0.0662 1.0000 Uani . . . . . .
C25 C 0.6104(4) 0.3249(4) 0.5715(3) 0.0418 1.0000 Uani . . . . . .
C26 C 0.4881(4) 0.3937(4) 0.6288(3) 0.0429 1.0000 Uani . . . . . .
C27 C 0.3837(5) 0.3381(4) 0.6961(4) 0.0478 1.0000 Uani . . . . . .
C28 C 0.2716(5) 0.4041(5) 0.7447(4) 0.0591 1.0000 Uani . . . . . .
C29 C 0.2634(6) 0.5270(5) 0.7265(5) 0.0638 1.0000 Uani . . . . . .
C30 C 0.3651(6) 0.5836(5) 0.6595(5) 0.0694 1.0000 Uani . . . . . .
C31 C 0.4782(5) 0.5187(4) 0.6108(4) 0.0560 1.0000 Uani . . . . . .
C32 C 0.8530(4) 0.1627(4) 0.4884(3) 0.0387 1.0000 Uani . . . . . .
C33 C 0.9648(4) 0.0643(4) 0.4753(4) 0.0453 1.0000 Uani . . . . . .
O34 O 0.9722(3) -0.0038(3) 0.5656(2) 0.0473 1.0000 Uani . . . . . .
C35 C 1.0818(5) -0.0973(5) 0.5754(4) 0.0571 1.0000 Uani . . . . . .
C36 C 1.0532(6) -0.1380(6) 0.6896(5) 0.0753 1.0000 Uani . . . . . .
C37 C 1.0845(9) -0.1974(7) 0.5318(7) 0.1022 1.0000 Uani . . . . . .
C38 C 1.2036(6) -0.0401(9) 0.5266(6) 0.1041 1.0000 Uani . . . . . .
O39 O 1.0425(3) 0.0508(4) 0.3948(3) 0.0633 1.0000 Uani . . . . . .
C40 C 0.8395(5) 0.2299(4) 0.3838(3) 0.0483 1.0000 Uani . . . . . .
C41 C 0.6358(4) 0.5548(4) 0.1135(3) 0.0396 1.0000 Uani . . . . . .
C42 C 0.5375(4) 0.4649(4) 0.1591(3) 0.0420 1.0000 Uani . . . . . .
O43 O 0.4260(3) 0.5171(3) 0.2275(2) 0.0460 1.0000 Uani . . . . . .
Si44 Si 0.31948(17) 0.44605(16) 0.32958(11) 0.0593 1.0000 Uani . . . . . .
C45 C 0.1785(8) 0.4340(10) 0.3013(5) 0.1097 1.0000 Uani . . . . . .
C46 C 0.0662(10) 0.4025(12) 0.4031(6) 0.1388 1.0000 Uani . . . . . .
C47 C 0.2088(14) 0.3332(15) 0.2453(7) 0.1974 1.0000 Uani . . . . . .
C48 C 0.1327(9) 0.5532(16) 0.2391(8) 0.1892 1.0000 Uani . . . . . .
C49 C 0.2719(8) 0.5365(8) 0.4248(5) 0.0961 1.0000 Uani . . . . . .
C50 C 0.3948(11) 0.2947(8) 0.3820(7) 0.1286 1.0000 Uani . . . . . .
C51 C 0.5051(4) 0.4420(4) 0.0756(3) 0.0430 1.0000 Uani . . . . . .
C52 C 0.4408(5) 0.5324(4) 0.0196(3) 0.0472 1.0000 Uani . . . . . .
C53 C 0.4077(5) 0.5116(5) -0.0565(4) 0.0525 1.0000 Uani . . . . . .
C54 C 0.4382(6) 0.3989(6) -0.0735(4) 0.0654 1.0000 Uani . . . . . .
C55 C 0.5025(7) 0.3086(5) -0.0188(5) 0.0724 1.0000 Uani . . . . . .
C56 C 0.5369(6) 0.3293(5) 0.0557(4) 0.0574 1.0000 Uani . . . . . .
N57 N 0.7565(4) 0.4964(3) 0.0528(3) 0.0420 1.0000 Uani . . . . . .
C58 C 0.8303(5) 0.5733(4) -0.0445(3) 0.0465 1.0000 Uani . . . . . .
C59 C 0.8874(4) 0.6707(4) -0.0346(3) 0.0460 1.0000 Uani . . . . . .
C60 C 1.0068(5) 0.6417(5) -0.0201(4) 0.0568 1.0000 Uani . . . . . .
C61 C 1.0611(6) 0.7299(6) -0.0105(5) 0.0675 1.0000 Uani . . . . . .
C62 C 1.0007(7) 0.8448(6) -0.0162(5) 0.0756 1.0000 Uani . . . . . .
C63 C 0.8828(6) 0.8740(5) -0.0301(5) 0.0709 1.0000 Uani . . . . . .
C64 C 0.8272(5) 0.7885(5) -0.0385(4) 0.0582 1.0000 Uani . . . . . .
C65 C 0.7550(6) 0.6194(5) -0.1174(4) 0.0604 1.0000 Uani . . . . . .
C66 C 0.8359(5) 0.4132(4) 0.1091(4) 0.0486 1.0000 Uani . . . . . .
C67 C 0.9319(5) 0.3234(4) 0.0518(4) 0.0523 1.0000 Uani . . . . . .
C68 C 0.9011(6) 0.2741(5) -0.0095(4) 0.0580 1.0000 Uani . . . . . .
C69 C 0.9906(7) 0.1873(5) -0.0558(5) 0.0695 1.0000 Uani . . . . . .
C70 C 1.1070(7) 0.1525(5) -0.0435(6) 0.0796 1.0000 Uani . . . . . .
C71 C 1.1392(7) 0.2032(6) 0.0164(6) 0.0821 1.0000 Uani . . . . . .
C72 C 1.0502(6) 0.2894(5) 0.0618(5) 0.0686 1.0000 Uani . . . . . .
C73 C 0.6418(5) 0.6121(4) 0.1945(3) 0.0451 1.0000 Uani . . . . . .
C74 C 0.5324(4) 0.7143(4) 0.2171(3) 0.0420 1.0000 Uani . . . . . .
O75 O 0.5078(3) 0.7806(3) 0.1319(2) 0.0461 1.0000 Uani . . . . . .
C76 C 0.4129(5) 0.8890(4) 0.1330(4) 0.0525 1.0000 Uani . . . . . .
C77 C 0.4149(8) 0.9264(7) 0.0226(5) 0.0901 1.0000 Uani . . . . . .
C78 C 0.2837(6) 0.8602(7) 0.2043(6) 0.0873 1.0000 Uani . . . . . .
C79 C 0.4564(8) 0.9826(5) 0.1579(8) 0.0939 1.0000 Uani . . . . . .
O80 O 0.4807(4) 0.7355(3) 0.2990(3) 0.0576 1.0000 Uani . . . . . .
C81 C 0.6539(6) 0.5270(5) 0.2939(4) 0.0631 1.0000 Uani . . . . . .
C82 C 0.7859(8) -0.1859(15) 0.2542(9) 0.1714 1.0000 Uani . . . . . .
H11 H 0.7587 0.0526 0.6252 0.0420 1.0000 Uiso R . . . . .
H21 H 0.6106 0.1297 0.4947 0.0462 1.0000 Uiso R . . . . .
H111 H 0.3972 0.1129 0.6116 0.0552 1.0000 Uiso R . . . . .
H121 H 0.2460 0.0052 0.7466 0.0726 1.0000 Uiso R . . . . .
H131 H 0.3114 -0.1787 0.8462 0.0822 1.0000 Uiso R . . . . .
H141 H 0.5259 -0.2544 0.8080 0.0792 1.0000 Uiso R . . . . .
H151 H 0.6765 -0.1448 0.6746 0.0615 1.0000 Uiso R . . . . .
H171 H 0.5938 0.2635 0.7586 0.0618 1.0000 Uiso R . . . . .
H191 H 0.6879 0.4375 0.7035 0.0834 1.0000 Uiso R . . . . .
H201 H 0.8618 0.5316 0.6728 0.1073 1.0000 Uiso R . . . . .
H211 H 1.0596 0.4208 0.6643 0.1242 1.0000 Uiso R . . . . .
H221 H 1.0902 0.2202 0.6703 0.1206 1.0000 Uiso R . . . . .
H231 H 0.9177 0.1220 0.6990 0.0914 1.0000 Uiso R . . . . .
H241 H 0.6716 0.0965 0.8610 0.1029 1.0000 Uiso R . . . . .
H242 H 0.7409 0.0340 0.7691 0.1033 1.0000 Uiso R . . . . .
H243 H 0.5894 0.0576 0.8126 0.1034 1.0000 Uiso R . . . . .
H251 H 0.6823 0.3719 0.5495 0.0501 1.0000 Uiso R . . . . .
H252 H 0.5994 0.3143 0.5106 0.0501 1.0000 Uiso R . . . . .
H271 H 0.3897 0.2539 0.7084 0.0635 1.0000 Uiso R . . . . .
H281 H 0.2009 0.3627 0.7917 0.0782 1.0000 Uiso R . . . . .
H291 H 0.1881 0.5721 0.7602 0.0794 1.0000 Uiso R . . . . .
H301 H 0.3585 0.6677 0.6458 0.0865 1.0000 Uiso R . . . . .
H311 H 0.5494 0.5579 0.5654 0.0723 1.0000 Uiso R . . . . .
H321 H 0.8760 0.2224 0.5123 0.0492 1.0000 Uiso R . . . . .
H361 H 1.1162 -0.2059 0.7029 0.1100 1.0000 Uiso R . . . . .
H362 H 1.0572 -0.0727 0.7152 0.1104 1.0000 Uiso R . . . . .
H363 H 0.9681 -0.1626 0.7209 0.1102 1.0000 Uiso R . . . . .
H371 H 1.1528 -0.2598 0.5443 0.1712 1.0000 Uiso R . . . . .
H372 H 1.0022 -0.2268 0.5665 0.1713 1.0000 Uiso R . . . . .
H373 H 1.1007 -0.1647 0.4593 0.1711 1.0000 Uiso R . . . . .
H381 H 1.2736 -0.1023 0.5336 0.1501 1.0000 Uiso R . . . . .
H382 H 1.1951 0.0199 0.5628 0.1503 1.0000 Uiso R . . . . .
H383 H 1.2126 -0.0037 0.4551 0.1502 1.0000 Uiso R . . . . .
H401 H 0.9236 0.2414 0.3332 0.0753 1.0000 Uiso R . . . . .
H402 H 0.7881 0.3076 0.3857 0.0752 1.0000 Uiso R . . . . .
H403 H 0.7988 0.1819 0.3637 0.0752 1.0000 Uiso R . . . . .
H411 H 0.6021 0.6213 0.0661 0.0526 1.0000 Uiso R . . . . .
H421 H 0.5754 0.3883 0.1959 0.0560 1.0000 Uiso R . . . . .
H461 H -0.0110 0.4079 0.3885 0.2371 1.0000 Uiso R . . . . .
H462 H 0.0550 0.4579 0.4437 0.2371 1.0000 Uiso R . . . . .
H463 H 0.0893 0.3209 0.4384 0.2371 1.0000 Uiso R . . . . .
H471 H 0.1323 0.3150 0.2430 0.3341 1.0000 Uiso R . . . . .
H472 H 0.2485 0.2653 0.2850 0.3342 1.0000 Uiso R . . . . .
H473 H 0.2681 0.3575 0.1774 0.3340 1.0000 Uiso R . . . . .
H481 H 0.0476 0.5532 0.2416 0.2420 1.0000 Uiso R . . . . .
H482 H 0.1330 0.6144 0.2703 0.2422 1.0000 Uiso R . . . . .
H483 H 0.1878 0.5681 0.1693 0.2420 1.0000 Uiso R . . . . .
H491 H 0.2310 0.4886 0.4925 0.1421 1.0000 Uiso R . . . . .
H492 H 0.3466 0.5641 0.4223 0.1422 1.0000 Uiso R . . . . .
H493 H 0.2108 0.6041 0.4055 0.1421 1.0000 Uiso R . . . . .
H521 H 0.4194 0.6098 0.0323 0.0614 1.0000 Uiso R . . . . .
H531 H 0.3642 0.5755 -0.0949 0.0693 1.0000 Uiso R . . . . .
H541 H 0.4153 0.3833 -0.1240 0.0873 1.0000 Uiso R . . . . .
H551 H 0.5231 0.2314 -0.0314 0.0956 1.0000 Uiso R . . . . .
H561 H 0.5812 0.2667 0.0938 0.0765 1.0000 Uiso R . . . . .
H581 H 0.9057 0.5187 -0.0758 0.0624 1.0000 Uiso R . . . . .
H601 H 1.0471 0.5611 -0.0166 0.0665 1.0000 Uiso R . . . . .
H611 H 1.1425 0.7107 -0.0021 0.0840 1.0000 Uiso R . . . . .
H621 H 1.0362 0.9029 -0.0085 0.0962 1.0000 Uiso R . . . . .
H631 H 0.8396 0.9538 -0.0345 0.0844 1.0000 Uiso R . . . . .
H641 H 0.7469 0.8102 -0.0474 0.0704 1.0000 Uiso R . . . . .
H651 H 0.8102 0.6553 -0.1843 0.1030 1.0000 Uiso R . . . . .
H652 H 0.6849 0.6810 -0.0932 0.1033 1.0000 Uiso R . . . . .
H653 H 0.7206 0.5528 -0.1205 0.1035 1.0000 Uiso R . . . . .
H661 H 0.8837 0.4602 0.1238 0.0651 1.0000 Uiso R . . . . .
H662 H 0.7793 0.3695 0.1735 0.0652 1.0000 Uiso R . . . . .
H681 H 0.8198 0.2978 -0.0184 0.0774 1.0000 Uiso R . . . . .
H691 H 0.9687 0.1526 -0.0951 0.0834 1.0000 Uiso R . . . . .
H701 H 1.1670 0.0941 -0.0764 0.0921 1.0000 Uiso R . . . . .
H711 H 1.2195 0.1796 0.0256 0.0992 1.0000 Uiso R . . . . .
H721 H 1.0702 0.3237 0.1028 0.0861 1.0000 Uiso R . . . . .
H731 H 0.7198 0.6518 0.1610 0.0641 1.0000 Uiso R . . . . .
H771 H 0.3395 0.9843 0.0198 0.1251 1.0000 Uiso R . . . . .
H772 H 0.4922 0.9614 -0.0196 0.1254 1.0000 Uiso R . . . . .
H773 H 0.4131 0.8553 0.0036 0.1254 1.0000 Uiso R . . . . .
H781 H 0.2207 0.9277 0.1921 0.1271 1.0000 Uiso R . . . . .
H782 H 0.2853 0.8441 0.2733 0.1271 1.0000 Uiso R . . . . .
H783 H 0.2688 0.7897 0.1918 0.1275 1.0000 Uiso R . . . . .
H791 H 0.4063 1.0603 0.1424 0.1540 1.0000 Uiso R . . . . .
H792 H 0.5457 0.9878 0.1181 0.1540 1.0000 Uiso R . . . . .
H793 H 0.4446 0.9562 0.2304 0.1542 1.0000 Uiso R . . . . .
H811 H 0.6332 0.5736 0.3432 0.1062 1.0000 Uiso R . . . . .
H812 H 0.7404 0.4851 0.2831 0.1061 1.0000 Uiso R . . . . .
H813 H 0.5937 0.4685 0.3180 0.1061 1.0000 Uiso R . . . . .
H821 H 0.8450 -0.1846 0.1866 0.3101 1.0000 Uiso R . . . . .
H822 H 0.7990 -0.2630 0.2995 0.3101 1.0000 Uiso R . . . . .
H823 H 0.7000 -0.1741 0.2522 0.3099 1.0000 Uiso R . . . . .
H81 H 0.5310 -0.1563 0.4114 0.1217 1.0000 Uiso R . . . . .
H82 H 0.5152 -0.1561 0.5269 0.1217 1.0000 Uiso R . . . . .
H83 H 0.4898 -0.0297 0.4461 0.1217 1.0000 Uiso R . . . . .
H91 H 0.7956 -0.3282 0.4362 0.1546 1.0000 Uiso R . . . . .
H92 H 0.8967 -0.2634 0.4504 0.1546 1.0000 Uiso R . . . . .
H93 H 0.7670 -0.2984 0.5450 0.1546 1.0000 Uiso R . . . . .
H71 H 0.9770 -0.0716 0.1901 0.2380 1.0000 Uiso R . . . . .
H72 H 0.9845 -0.1440 0.3030 0.2380 1.0000 Uiso R . . . . .
H73 H 0.9498 0.0024 0.2753 0.2380 1.0000 Uiso R . . . . .
H61 H 0.7484 0.1007 0.1818 0.1343 1.0000 Uiso R . . . . .
H62 H 0.7149 0.1260 0.2931 0.1343 1.0000 Uiso R . . . . .
H63 H 0.6188 0.0601 0.2741 0.1343 1.0000 Uiso R . . . . .
H501 H 0.3304 0.2520 0.4436 0.1313 1.0000 Uiso R . . . . .
H502 H 0.4678 0.3015 0.4008 0.1313 1.0000 Uiso R . . . . .
H503 H 0.4268 0.2483 0.3285 0.1313 1.0000 Uiso R . . . . .

loop_
_atom_site_aniso_label
_atom_site_aniso_U_11
_atom_site_aniso_U_22
_atom_site_aniso_U_33
_atom_site_aniso_U_23
_atom_site_aniso_U_13
_atom_site_aniso_U_12
C1 0.0362(18) 0.036(2) 0.0331(18) 0.0003(15) -0.0155(15) -0.0080(15)
C2 0.0345(18) 0.0320(18) 0.0370(19) -0.0071(15) -0.0130(15) -0.0019(15)
O3 0.0354(14) 0.0468(16) 0.0475(16) -0.0187(13) -0.0055(12) -0.0105(12)
Si4 0.0529(9) 0.194(3) 0.155(2) -0.145(2) 0.0272(11) -0.0550(12)
C5 0.116(8) 0.70(5) 0.279(19) -0.40(3) 0.105(11) -0.217(18)
C6 0.121(7) 0.089(5) 0.102(6) 0.016(4) -0.067(5) -0.017(5)
C7 0.063(4) 0.41(2) 0.167(10) -0.206(14) 0.049(5) -0.110(8)
C8 0.049(3) 0.132(6) 0.095(5) -0.069(5) -0.003(3) -0.032(3)
C9 0.158(9) 0.059(4) 0.157(9) -0.006(5) -0.089(8) -0.006(5)
C10 0.0358(18) 0.038(2) 0.040(2) -0.0099(16) -0.0145(16) -0.0093(16)
C11 0.036(2) 0.047(2) 0.044(2) -0.0139(18) -0.0147(17) -0.0028(17)
C12 0.037(2) 0.081(4) 0.055(3) -0.025(3) -0.0071(19) -0.017(2)
C13 0.057(3) 0.081(4) 0.053(3) -0.003(3) -0.010(2) -0.035(3)
C14 0.070(3) 0.064(3) 0.062(3) 0.019(3) -0.034(3) -0.027(3)
C15 0.045(2) 0.048(3) 0.057(3) 0.001(2) -0.018(2) -0.014(2)
N16 0.0498(19) 0.0373(17) 0.0352(16) -0.0080(14) -0.0213(15) -0.0045(15)
C17 0.059(3) 0.042(2) 0.036(2) -0.0077(17) -0.0215(19) -0.0052(19)
C18 0.052(3) 0.069(3) 0.042(2) -0.020(2) -0.018(2) -0.009(2)
C19 0.073(3) 0.067(3) 0.052(3) -0.016(2) -0.024(2) -0.018(3)
C20 0.100(5) 0.096(5) 0.063(4) -0.018(3) -0.026(3) -0.044(4)
C21 0.089(5) 0.145(7) 0.053(3) -0.025(4) -0.018(3) -0.062(5)
C22 0.059(3) 0.167(8) 0.069(4) -0.042(5) -0.034(3) -0.012(4)
C23 0.063(3) 0.094(4) 0.064(3) -0.030(3) -0.034(3) 0.002(3)
C24 0.100(4) 0.062(3) 0.039(2) -0.001(2) -0.030(3) -0.019(3)
C25 0.055(2) 0.032(2) 0.041(2) -0.0059(16) -0.0209(18) -0.0065(17)
C26 0.052(2) 0.036(2) 0.046(2) -0.0076(17) -0.0262(19) -0.0028(18)
C27 0.054(2) 0.038(2) 0.056(3) -0.0116(19) -0.025(2) -0.0028(18)
C28 0.049(3) 0.068(3) 0.067(3) -0.022(3) -0.024(2) -0.006(2)
C29 0.064(3) 0.052(3) 0.070(3) -0.019(3) -0.025(3) 0.013(2)
C30 0.078(4) 0.044(3) 0.082(4) -0.016(3) -0.030(3) 0.003(3)
C31 0.064(3) 0.039(2) 0.060(3) -0.005(2) -0.022(2) -0.006(2)
C32 0.042(2) 0.040(2) 0.0366(19) -0.0020(16) -0.0157(16) -0.0136(17)
C33 0.037(2) 0.057(3) 0.045(2) -0.0097(19) -0.0138(18) -0.0160(18)
O34 0.0349(14) 0.0551(18) 0.0446(16) -0.0068(14) -0.0133(12) -0.0001(13)
C35 0.042(2) 0.069(3) 0.061(3) -0.021(3) -0.024(2) 0.007(2)
C36 0.065(3) 0.074(4) 0.072(4) -0.005(3) -0.031(3) 0.013(3)
C37 0.135(7) 0.072(4) 0.121(6) -0.047(5) -0.079(6) 0.038(4)
C38 0.041(3) 0.162(8) 0.097(5) -0.006(5) -0.027(3) -0.020(4)
O39 0.0438(17) 0.089(3) 0.0476(19) -0.0172(18) -0.0082(15) -0.0021(17)
C40 0.051(2) 0.048(2) 0.041(2) 0.0002(18) -0.0160(19) -0.0139(19)
C41 0.057(2) 0.0331(19) 0.0350(19) -0.0071(15) -0.0239(18) -0.0044(17)
C42 0.060(3) 0.034(2) 0.0356(19) -0.0061(16) -0.0219(18) -0.0062(18)
O43 0.0599(18) 0.0436(16) 0.0334(14) -0.0047(12) -0.0122(13) -0.0168(14)
Si44 0.0854(10) 0.0635(9) 0.0337(6) -0.0015(6) -0.0163(6) -0.0379(8)
C45 0.111(6) 0.192(9) 0.047(3) -0.007(4) -0.012(3) -0.112(6)
C46 0.137(7) 0.250(13) 0.057(4) -0.035(6) 0.009(4) -0.149(9)
C47 0.248(14) 0.323(18) 0.085(5) -0.091(9) 0.026(7) -0.235(15)
C48 0.083(5) 0.36(2) 0.093(6) 0.070(9) -0.049(5) -0.102(9)
C49 0.111(5) 0.131(6) 0.055(3) -0.042(4) 0.013(3) -0.073(5)
C50 0.163(9) 0.089(6) 0.090(6) 0.043(5) -0.033(6) -0.040(6)
C51 0.057(2) 0.041(2) 0.036(2) -0.0110(17) -0.0162(18) -0.0131(19)
C52 0.059(3) 0.043(2) 0.043(2) -0.0098(18) -0.017(2) -0.011(2)
C53 0.057(3) 0.059(3) 0.047(2) -0.011(2) -0.024(2) -0.010(2)
C54 0.078(4) 0.074(4) 0.062(3) -0.029(3) -0.029(3) -0.017(3)
C55 0.105(5) 0.056(3) 0.076(4) -0.034(3) -0.035(3) -0.015(3)
C56 0.080(3) 0.041(2) 0.062(3) -0.017(2) -0.034(3) -0.005(2)
N57 0.058(2) 0.0323(17) 0.0390(18) -0.0071(14) -0.0217(16) -0.0045(15)
C58 0.056(3) 0.043(2) 0.039(2) -0.0112(18) -0.0133(19) -0.0079(19)
C59 0.051(2) 0.041(2) 0.042(2) -0.0050(18) -0.0153(18) -0.0051(18)
C60 0.047(3) 0.055(3) 0.061(3) -0.004(2) -0.019(2) -0.005(2)
C61 0.057(3) 0.078(4) 0.071(4) -0.010(3) -0.024(3) -0.022(3)
C62 0.083(4) 0.067(4) 0.088(4) -0.025(3) -0.026(3) -0.027(3)
C63 0.075(4) 0.045(3) 0.093(4) -0.019(3) -0.030(3) -0.003(3)
C64 0.059(3) 0.044(3) 0.071(3) -0.007(2) -0.029(3) -0.003(2)
C65 0.083(4) 0.061(3) 0.043(2) -0.003(2) -0.029(2) -0.019(3)
C66 0.066(3) 0.038(2) 0.048(2) -0.0134(19) -0.027(2) -0.001(2)
C67 0.068(3) 0.037(2) 0.055(3) -0.0112(19) -0.028(2) -0.001(2)
C68 0.075(3) 0.046(3) 0.059(3) -0.013(2) -0.029(3) -0.005(2)
C69 0.099(5) 0.048(3) 0.063(3) -0.024(2) -0.022(3) -0.008(3)
C70 0.084(4) 0.046(3) 0.095(5) -0.023(3) -0.025(4) 0.016(3)
C71 0.077(4) 0.066(4) 0.107(5) -0.029(4) -0.045(4) 0.017(3)
C72 0.078(4) 0.056(3) 0.086(4) -0.024(3) -0.048(3) 0.008(3)
C73 0.060(3) 0.041(2) 0.045(2) -0.0159(18) -0.027(2) -0.0038(19)
C74 0.053(2) 0.035(2) 0.041(2) -0.0101(17) -0.0165(18) -0.0089(17)
O75 0.0526(17) 0.0333(14) 0.0447(16) -0.0073(12) -0.0157(13) 0.0042(12)
C76 0.048(2) 0.044(2) 0.056(3) -0.009(2) -0.015(2) 0.0029(19)
C77 0.097(5) 0.079(4) 0.069(4) -0.010(3) -0.036(4) 0.037(4)
C78 0.045(3) 0.088(5) 0.096(5) 0.003(4) -0.009(3) -0.006(3)
C79 0.101(5) 0.039(3) 0.155(7) -0.024(4) -0.063(5) 0.000(3)
O80 0.069(2) 0.062(2) 0.0468(18) -0.0246(16) -0.0178(16) -0.0044(17)
C81 0.103(4) 0.052(3) 0.047(3) -0.016(2) -0.047(3) 0.008(3)
C82 0.077(5) 0.346(19) 0.163(9) -0.203(12) 0.021(5) -0.073(8)

loop_
_atom_type_symbol
_atom_type_scat_dispersion_real
_atom_type_scat_dispersion_imag
_atom_type_scat_Cromer_Mann_a1
_atom_type_scat_Cromer_Mann_b1
_atom_type_scat_Cromer_Mann_a2
_atom_type_scat_Cromer_Mann_b2
_atom_type_scat_Cromer_Mann_a3
_atom_type_scat_Cromer_Mann_b3
_atom_type_scat_Cromer_Mann_a4
_atom_type_scat_Cromer_Mann_b4
_atom_type_scat_Cromer_Mann_c
_atom_type_scat_source
C 0.0033 0.0016 2.3100 20.8439 1.0200 10.2075 1.5886 0.5687 0.8650 51.6512 0.2156 'International Tables Vol C 4.2.6.8 and 6.1.1.4'
H 0.0000 0.0000 0.4930 10.5109 0.3229 26.1257 0.1402 3.1424 0.0408 57.7998 0.0030 'International Tables Vol C 4.2.6.8 and 6.1.1.4'
N 0.0061 0.0033 12.2126 0.0057 3.1322 9.8933 2.0125 28.9975 1.1663 0.5826 -11.5290 'International Tables Vol C 4.2.6.8 and 6.1.1.4'
O 0.0106 0.0060 3.0485 13.2771 2.2868 5.7011 1.5463 0.3239 0.8670 32.9089 0.2508 'International Tables Vol C 4.2.6.8 and 6.1.1.4'
Si 0.0817 0.0704 6.2915 2.4386 3.0353 32.3337 1.9891 0.6785 1.5410 81.6937 1.1407 'International Tables Vol C 4.2.6.8 and 6.1.1.4'

loop_
_geom_angle_atom_site_label_1
_geom_angle_site_symmetry_1
_geom_angle_atom_site_label_2
_geom_angle_site_symmetry_2
_geom_angle_atom_site_label_3
_geom_angle_site_symmetry_3
_geom_angle
_geom_angle_publ_flag
C2 . C1 . N16 . 108.9(3) yes
C2 . C1 . C32 . 112.7(3) yes
N16 . C1 . C32 . 117.2(3) yes
C2 . C1 . H11 . 104.7 no
N16 . C1 . H11 . 105.8 no
C32 . C1 . H11 . 106.6 no
C1 . C2 . O3 . 107.4(3) yes
C1 . C2 . C10 . 110.7(3) yes
O3 . C2 . C10 . 110.8(3) yes
C1 . C2 . H21 . 107.1 no
O3 . C2 . H21 . 109.8 no
C10 . C2 . H21 . 110.9 no
C2 . O3 . Si4 . 127.8(3) yes
O3 . Si4 . C5 . 118.9(4) yes
O3 . Si4 . C8 . 114.5(2) yes
C5 . Si4 . C8 . 121.2(5) yes
O3 . Si4 . C9 . 99.1(4) yes
C5 . Si4 . C9 . 89.6(12) yes
C8 . Si4 . C9 . 104.7(4) yes
Si4 . C5 . C7 . 123.9(9) yes
Si4 . C5 . C82 . 116.2(11) yes
C7 . C5 . C82 . 109.9(9) yes
Si4 . C5 . C6 . 87.6(9) yes
C7 . C5 . C6 . 104.8(17) yes
C82 . C5 . C6 . 110.7(14) yes
H61 . C6 . H62 . 109.5 no
H61 . C6 . H63 . 109.5 no
H62 . C6 . H63 . 109.5 no
H61 . C6 . C5 . 110.4 no
H62 . C6 . C5 . 109.7 no
H63 . C6 . C5 . 108.2 no
C5 . C7 . H71 . 109.5 no
C5 . C7 . H72 . 107.0 no
H71 . C7 . H72 . 109.5 no
C5 . C7 . H73 . 111.8 no
H71 . C7 . H73 . 109.5 no
H72 . C7 . H73 . 109.5 no
Si4 . C8 . H81 . 110.4 no
Si4 . C8 . H82 . 108.7 no
H81 . C8 . H82 . 109.5 no
Si4 . C8 . H83 . 109.3 no
H81 . C8 . H83 . 109.5 no
H82 . C8 . H83 . 109.5 no
Si4 . C9 . H91 . 109.6 no
Si4 . C9 . H92 . 107.7 no
H91 . C9 . H92 . 109.5 no
Si4 . C9 . H93 . 111.1 no
H91 . C9 . H93 . 109.5 no
H92 . C9 . H93 . 109.5 no
C2 . C10 . C11 . 120.9(4) yes
C2 . C10 . C15 . 120.5(4) yes
C11 . C10 . C15 . 118.5(4) yes
C10 . C11 . C12 . 120.4(4) yes
C10 . C11 . H111 . 119.9 no
C12 . C11 . H111 . 119.7 no
C11 . C12 . C13 . 119.7(4) yes
C11 . C12 . H121 . 120.0 no
C13 . C12 . H121 . 120.3 no
C12 . C13 . C14 . 120.4(5) yes
C12 . C13 . H131 . 120.3 no
C14 . C13 . H131 . 119.3 no
C13 . C14 . C15 . 119.5(5) yes
C13 . C14 . H141 . 120.1 no
C15 . C14 . H141 . 120.4 no
C10 . C15 . C14 . 121.4(5) yes
C10 . C15 . H151 . 119.2 no
C14 . C15 . H151 . 119.4 no
C1 . N16 . C17 . 116.4(3) yes
C1 . N16 . C25 . 116.7(3) yes
C17 . N16 . C25 . 112.8(3) yes
N16 . C17 . C18 . 116.4(4) yes
N16 . C17 . C24 . 110.9(4) yes
C18 . C17 . C24 . 113.1(4) yes
N16 . C17 . H171 . 105.1 no
C18 . C17 . H171 . 105.1 no
C24 . C17 . H171 . 104.9 no
C17 . C18 . C19 . 120.2(5) yes
C17 . C18 . C23 . 122.4(5) yes
C19 . C18 . C23 . 117.4(5) yes
C18 . C19 . C20 . 120.8(6) yes
C18 . C19 . H191 . 118.1 no
C20 . C19 . H191 . 121.2 no
C19 . C20 . C21 . 121.9(7) yes
C19 . C20 . H201 . 119.3 no
C21 . C20 . H201 . 118.8 no
C20 . C21 . C22 . 118.9(6) yes
C20 . C21 . H211 . 122.2 no
C22 . C21 . H211 . 118.9 no
C21 . C22 . C23 . 121.0(7) yes
C21 . C22 . H221 . 119.8 no
C23 . C22 . H221 . 119.2 no
C22 . C23 . C18 . 120.0(7) yes
C22 . C23 . H231 . 121.4 no
C18 . C23 . H231 . 118.6 no
C17 . C24 . H241 . 109.2 no
C17 . C24 . H242 . 109.0 no
H241 . C24 . H242 . 109.3 no
C17 . C24 . H243 . 109.7 no
H241 . C24 . H243 . 109.5 no
H242 . C24 . H243 . 110.1 no
N16 . C25 . C26 . 113.6(3) yes
N16 . C25 . H251 . 107.9 no
C26 . C25 . H251 . 109.3 no
N16 . C25 . H252 . 107.9 no
C26 . C25 . H252 . 108.5 no
H251 . C25 . H252 . 109.6 no
C25 . C26 . C27 . 122.5(4) yes
C25 . C26 . C31 . 119.3(4) yes
C27 . C26 . C31 . 118.2(4) yes
C26 . C27 . C28 . 121.1(4) yes
C26 . C27 . H271 . 118.5 no
C28 . C27 . H271 . 120.4 no
C27 . C28 . C29 . 120.1(5) yes
C27 . C28 . H281 . 119.1 no
C29 . C28 . H281 . 120.8 no
C28 . C29 . C30 . 119.6(5) yes
C28 . C29 . H291 . 120.4 no
C30 . C29 . H291 . 119.9 no
C29 . C30 . C31 . 120.9(5) yes
C29 . C30 . H301 . 119.5 no
C31 . C30 . H301 . 119.6 no
C26 . C31 . C30 . 120.0(5) yes
C26 . C31 . H311 . 119.1 no
C30 . C31 . H311 . 120.9 no
C1 . C32 . C33 . 113.2(3) yes
C1 . C32 . C40 . 116.6(3) yes
C33 . C32 . C40 . 109.4(4) yes
C1 . C32 . H321 . 104.6 no
C33 . C32 . H321 . 106.4 no
C40 . C32 . H321 . 105.7 no
C32 . C33 . O34 . 111.1(4) yes
C32 . C33 . O39 . 125.3(4) yes
O34 . C33 . O39 . 123.4(4) yes
C33 . O34 . C35 . 122.5(4) yes
O34 . C35 . C36 . 102.5(4) yes
O34 . C35 . C37 . 109.8(5) yes
C36 . C35 . C37 . 111.8(6) yes
O34 . C35 . C38 . 109.4(5) yes
C36 . C35 . C38 . 109.2(5) yes
C37 . C35 . C38 . 113.4(7) yes
C35 . C36 . H361 . 107.6 no
C35 . C36 . H362 . 110.0 no
H361 . C36 . H362 . 110.3 no
C35 . C36 . H363 . 108.2 no
H361 . C36 . H363 . 110.0 no
H362 . C36 . H363 . 110.6 no
C35 . C37 . H371 . 107.8 no
C35 . C37 . H372 . 107.4 no
H371 . C37 . H372 . 111.0 no
C35 . C37 . H373 . 107.4 no
H371 . C37 . H373 . 110.7 no
H372 . C37 . H373 . 112.3 no
C35 . C38 . H381 . 108.2 no
C35 . C38 . H382 . 107.5 no
H381 . C38 . H382 . 110.6 no
C35 . C38 . H383 . 107.5 no
H381 . C38 . H383 . 111.1 no
H382 . C38 . H383 . 111.8 no
C32 . C40 . H401 . 109.8 no
C32 . C40 . H402 . 111.4 no
H401 . C40 . H402 . 108.9 no
C32 . C40 . H403 . 109.1 no
H401 . C40 . H403 . 108.9 no
H402 . C40 . H403 . 108.7 no
C42 . C41 . N57 . 107.9(3) yes
C42 . C41 . C73 . 112.9(3) yes
N57 . C41 . C73 . 117.3(3) yes
C42 . C41 . H411 . 104.6 no
N57 . C41 . H411 . 107.5 no
C73 . C41 . H411 . 105.8 no
C41 . C42 . O43 . 107.2(3) yes
C41 . C42 . C51 . 110.7(3) yes
O43 . C42 . C51 . 110.4(4) yes
C41 . C42 . H421 . 108.2 no
O43 . C42 . H421 . 110.9 no
C51 . C42 . H421 . 109.5 no
C42 . O43 . Si44 . 127.6(3) yes
O43 . Si44 . C45 . 111.9(2) yes
O43 . Si44 . C49 . 105.6(2) yes
C45 . Si44 . C49 . 110.6(4) yes
O43 . Si44 . C50 . 109.9(4) yes
C45 . Si44 . C50 . 110.5(5) yes
C49 . Si44 . C50 . 108.2(5) yes
Si44 . C45 . C46 . 109.4(5) yes
Si44 . C45 . C47 . 111.0(8) yes
C46 . C45 . C47 . 108.1(7) yes
Si44 . C45 . C48 . 110.8(6) yes
C46 . C45 . C48 . 106.9(9) yes
C47 . C45 . C48 . 110.5(10) yes
C45 . C46 . H461 . 109.7 no
C45 . C46 . H462 . 108.9 no
H461 . C46 . H462 . 110.7 no
C45 . C46 . H463 . 107.4 no
H461 . C46 . H463 . 109.9 no
H462 . C46 . H463 . 110.1 no
C45 . C47 . H471 . 111.4 no
C45 . C47 . H472 . 104.1 no
H471 . C47 . H472 . 110.9 no
C45 . C47 . H473 . 109.2 no
H471 . C47 . H473 . 110.8 no
H472 . C47 . H473 . 110.2 no
C45 . C48 . H481 . 109.9 no
C45 . C48 . H482 . 106.3 no
H481 . C48 . H482 . 109.9 no
C45 . C48 . H483 . 111.1 no
H481 . C48 . H483 . 109.1 no
H482 . C48 . H483 . 110.5 no
Si44 . C49 . H491 . 110.1 no
Si44 . C49 . H492 . 109.4 no
H491 . C49 . H492 . 110.8 no
Si44 . C49 . H493 . 105.9 no
H491 . C49 . H493 . 109.5 no
H492 . C49 . H493 . 111.1 no
Si44 . C50 . H501 . 109.7 no
Si44 . C50 . H502 . 110.5 no
H501 . C50 . H502 . 109.5 no
Si44 . C50 . H503 . 108.1 no
H501 . C50 . H503 . 109.5 no
H502 . C50 . H503 . 109.5 no
C42 . C51 . C52 . 120.5(4) yes
C42 . C51 . C56 . 120.8(4) yes
C52 . C51 . C56 . 118.7(4) yes
C51 . C52 . C53 . 121.1(4) yes
C51 . C52 . H521 . 119.2 no
C53 . C52 . H521 . 119.7 no
C52 . C53 . C54 . 119.2(5) yes
C52 . C53 . H531 . 119.8 no
C54 . C53 . H531 . 121.0 no
C53 . C54 . C55 . 120.2(5) yes
C53 . C54 . H541 . 120.1 no
C55 . C54 . H541 . 119.7 no
C54 . C55 . C56 . 120.7(5) yes
C54 . C55 . H551 . 119.3 no
C56 . C55 . H551 . 120.0 no
C55 . C56 . C51 . 120.1(5) yes
C55 . C56 . H561 . 120.7 no
C51 . C56 . H561 . 119.2 no
C41 . N57 . C58 . 116.8(3) yes
C41 . N57 . C66 . 116.2(3) yes
C58 . N57 . C66 . 113.4(4) yes
N57 . C58 . C59 . 115.9(4) yes
N57 . C58 . C65 . 110.6(4) yes
C59 . C58 . C65 . 113.4(4) yes
N57 . C58 . H581 . 105.5 no
C59 . C58 . H581 . 104.0 no
C65 . C58 . H581 . 106.4 no
C58 . C59 . C60 . 119.1(4) yes
C58 . C59 . C64 . 123.2(4) yes
C60 . C59 . C64 . 117.6(5) yes
C59 . C60 . C61 . 120.1(5) yes
C59 . C60 . H601 . 117.4 no
C61 . C60 . H601 . 122.5 no
C60 . C61 . C62 . 120.8(5) yes
C60 . C61 . H611 . 120.1 no
C62 . C61 . H611 . 119.0 no
C61 . C62 . C63 . 119.4(5) yes
C61 . C62 . H621 . 120.6 no
C63 . C62 . H621 . 119.9 no
C62 . C63 . C64 . 120.7(5) yes
C62 . C63 . H631 . 120.5 no
C64 . C63 . H631 . 118.8 no
C59 . C64 . C63 . 121.2(5) yes
C59 . C64 . H641 . 119.4 no
C63 . C64 . H641 . 119.3 no
C58 . C65 . H651 . 109.3 no
C58 . C65 . H652 . 109.0 no
H651 . C65 . H652 . 109.0 no
C58 . C65 . H653 . 109.6 no
H651 . C65 . H653 . 110.2 no
H652 . C65 . H653 . 109.8 no
N57 . C66 . C67 . 113.9(4) yes
N57 . C66 . H661 . 108.2 no
C67 . C66 . H661 . 107.9 no
N57 . C66 . H662 . 107.8 no
C67 . C66 . H662 . 109.6 no
H661 . C66 . H662 . 109.4 no
C66 . C67 . C68 . 121.4(5) yes
C66 . C67 . C72 . 119.4(5) yes
C68 . C67 . C72 . 119.2(5) yes
C67 . C68 . C69 . 118.8(5) yes
C67 . C68 . H681 . 120.3 no
C69 . C68 . H681 . 120.9 no
C68 . C69 . C70 . 121.4(6) yes
C68 . C69 . H691 . 118.6 no
C70 . C69 . H691 . 120.0 no
C69 . C70 . C71 . 120.1(6) yes
C69 . C70 . H701 . 120.1 no
C71 . C70 . H701 . 119.8 no
C70 . C71 . C72 . 118.2(6) yes
C70 . C71 . H711 . 120.8 no
C72 . C71 . H711 . 120.9 no
C71 . C72 . C67 . 122.3(6) yes
C71 . C72 . H721 . 119.2 no
C67 . C72 . H721 . 118.4 no
C41 . C73 . C74 . 111.9(3) yes
C41 . C73 . C81 . 117.4(4) yes
C74 . C73 . C81 . 109.9(4) yes
C41 . C73 . H731 . 105.2 no
C74 . C73 . H731 . 104.9 no
C81 . C73 . H731 . 106.4 no
C73 . C74 . O75 . 111.1(3) yes
C73 . C74 . O80 . 124.0(4) yes
O75 . C74 . O80 . 124.8(4) yes
C74 . O75 . C76 . 121.1(4) yes
O75 . C76 . C77 . 101.1(4) yes
O75 . C76 . C78 . 111.3(4) yes
C77 . C76 . C78 . 110.4(6) yes
O75 . C76 . C79 . 109.8(4) yes
C77 . C76 . C79 . 111.5(6) yes
C78 . C76 . C79 . 112.2(6) yes
C76 . C77 . H771 . 107.3 no
C76 . C77 . H772 . 108.0 no
H771 . C77 . H772 . 111.5 no
C76 . C77 . H773 . 108.3 no
H771 . C77 . H773 . 110.6 no
H772 . C77 . H773 . 110.9 no
C76 . C78 . H781 . 109.4 no
C76 . C78 . H782 . 107.1 no
H781 . C78 . H782 . 110.4 no
C76 . C78 . H783 . 107.5 no
H781 . C78 . H783 . 111.1 no
H782 . C78 . H783 . 111.3 no
C76 . C79 . H791 . 110.3 no
C76 . C79 . H792 . 109.1 no
H791 . C79 . H792 . 109.5 no
C76 . C79 . H793 . 106.5 no
H791 . C79 . H793 . 110.6 no
H792 . C79 . H793 . 110.8 no
C73 . C81 . H811 . 108.7 no
C73 . C81 . H812 . 110.3 no
H811 . C81 . H812 . 109.6 no
C73 . C81 . H813 . 108.3 no
H811 . C81 . H813 . 110.2 no
H812 . C81 . H813 . 109.8 no
C5 . C82 . H821 . 113.7 no
C5 . C82 . H822 . 105.1 no
H821 . C82 . H822 . 110.2 no
C5 . C82 . H823 . 111.1 no
H821 . C82 . H823 . 108.5 no
H822 . C82 . H823 . 108.0 no

loop_
_geom_bond_atom_site_label_1
_geom_bond_site_symmetry_1
_geom_bond_atom_site_label_2
_geom_bond_site_symmetry_2
_geom_bond_distance
_geom_bond_publ_flag
C1 . C2 . 1.555(5) yes
C1 . N16 . 1.462(5) yes
C1 . C32 . 1.557(5) yes
C1 . H11 . 0.986 no
C2 . O3 . 1.429(5) yes
C2 . C10 . 1.519(5) yes
C2 . H21 . 0.994 no
O3 . Si4 . 1.641(3) yes
Si4 . C5 . 1.574(11) yes
Si4 . C8 . 1.823(6) yes
Si4 . C9 . 2.184(9) yes
C5 . C7 . 1.502(11) yes
C5 . C82 . 1.563(13) yes
C5 . C6 . 1.99(3) yes
C6 . H61 . 1.000 no
C6 . H62 . 1.000 no
C6 . H63 . 1.000 no
C7 . H71 . 1.000 no
C7 . H72 . 1.000 no
C7 . H73 . 1.000 no
C8 . H81 . 1.000 no
C8 . H82 . 1.000 no
C8 . H83 . 1.000 no
C9 . H91 . 1.000 no
C9 . H92 . 1.000 no
C9 . H93 . 1.000 no
C10 . C11 . 1.389(6) yes
C10 . C15 . 1.393(6) yes
C11 . C12 . 1.393(7) yes
C11 . H111 . 0.932 no
C12 . C13 . 1.390(9) yes
C12 . H121 . 0.938 no
C13 . C14 . 1.376(8) yes
C13 . H131 . 0.949 no
C14 . C15 . 1.380(7) yes
C14 . H141 . 0.945 no
C15 . H151 . 0.946 no
N16 . C17 . 1.498(5) yes
N16 . C25 . 1.455(5) yes
C17 . C18 . 1.525(7) yes
C17 . C24 . 1.521(7) yes
C17 . H171 . 1.004 no
C18 . C19 . 1.390(8) yes
C18 . C23 . 1.399(8) yes
C19 . C20 . 1.384(9) yes
C19 . H191 . 0.947 no
C20 . C21 . 1.350(12) yes
C20 . H201 . 0.945 no
C21 . C22 . 1.365(12) yes
C21 . H211 . 0.939 no
C22 . C23 . 1.407(10) yes
C22 . H221 . 0.944 no
C23 . H231 . 0.948 no
C24 . H241 . 0.973 no
C24 . H242 . 0.971 no
C24 . H243 . 0.969 no
C25 . C26 . 1.520(6) yes
C25 . H251 . 0.997 no
C25 . H252 . 0.995 no
C26 . C27 . 1.380(6) yes
C26 . C31 . 1.400(6) yes
C27 . C28 . 1.390(7) yes
C27 . H271 . 0.943 no
C28 . C29 . 1.377(8) yes
C28 . H281 . 0.961 no
C29 . C30 . 1.363(9) yes
C29 . H291 . 0.944 no
C30 . C31 . 1.392(8) yes
C30 . H301 . 0.939 no
C31 . H311 . 0.947 no
C32 . C33 . 1.505(6) yes
C32 . C40 . 1.538(6) yes
C32 . H321 . 1.001 no
C33 . O34 . 1.340(6) yes
C33 . O39 . 1.207(6) yes
O34 . C35 . 1.480(6) yes
C35 . C36 . 1.515(8) yes
C35 . C37 . 1.497(9) yes
C35 . C38 . 1.516(9) yes
C36 . H361 . 0.967 no
C36 . H362 . 0.972 no
C36 . H363 . 0.977 no
C37 . H371 . 0.967 no
C37 . H372 . 0.974 no
C37 . H373 . 0.970 no
C38 . H381 . 0.963 no
C38 . H382 . 0.976 no
C38 . H383 . 0.976 no
C40 . H401 . 0.975 no
C40 . H402 . 0.967 no
C40 . H403 . 0.981 no
C41 . C42 . 1.548(6) yes
C41 . N57 . 1.472(6) yes
C41 . C73 . 1.566(5) yes
C41 . H411 . 0.984 no
C42 . O43 . 1.431(5) yes
C42 . C51 . 1.518(6) yes
C42 . H421 . 0.992 no
O43 . Si44 . 1.658(3) yes
Si44 . C45 . 1.857(7) yes
Si44 . C49 . 1.858(6) yes
Si44 . C50 . 1.854(9) yes
C45 . C46 . 1.562(9) yes
C45 . C47 . 1.549(15) yes
C45 . C48 . 1.516(17) yes
C46 . H461 . 0.969 no
C46 . H462 . 0.970 no
C46 . H463 . 0.968 no
C47 . H471 . 0.965 no
C47 . H472 . 0.961 no
C47 . H473 . 0.967 no
C48 . H481 . 0.961 no
C48 . H482 . 0.968 no
C48 . H483 . 0.962 no
C49 . H491 . 0.973 no
C49 . H492 . 0.969 no
C49 . H493 . 0.975 no
C50 . H501 . 1.000 no
C50 . H502 . 1.000 no
C50 . H503 . 1.000 no
C51 . C52 . 1.376(7) yes
C51 . C56 . 1.383(6) yes
C52 . C53 . 1.409(6) yes
C52 . H521 . 0.944 no
C53 . C54 . 1.367(8) yes
C53 . H531 . 0.950 no
C54 . C55 . 1.366(9) yes
C54 . H541 . 0.950 no
C55 . C56 . 1.394(7) yes
C55 . H551 . 0.943 no
C56 . H561 . 0.945 no
N57 . C58 . 1.488(6) yes
N57 . C66 . 1.454(6) yes
C58 . C59 . 1.518(7) yes
C58 . C65 . 1.515(7) yes
C58 . H581 . 0.993 no
C59 . C60 . 1.408(7) yes
C59 . C64 . 1.392(7) yes
C60 . C61 . 1.398(8) yes
C60 . H601 . 0.948 no
C61 . C62 . 1.359(9) yes
C61 . H611 . 0.951 no
C62 . C63 . 1.386(9) yes
C62 . H621 . 0.931 no
C63 . C64 . 1.372(8) yes
C63 . H631 . 0.949 no
C64 . H641 . 0.941 no
C65 . H651 . 0.969 no
C65 . H652 . 0.981 no
C65 . H653 . 0.979 no
C66 . C67 . 1.527(7) yes
C66 . H661 . 0.980 no
C66 . H662 . 0.984 no
C67 . C68 . 1.390(7) yes
C67 . C72 . 1.368(8) yes
C68 . C69 . 1.401(8) yes
C68 . H681 . 0.952 no
C69 . C70 . 1.360(10) yes
C69 . H691 . 0.931 no
C70 . C71 . 1.392(10) yes
C70 . H701 . 0.954 no
C71 . C72 . 1.388(9) yes
C71 . H711 . 0.943 no
C72 . H721 . 0.937 no
C73 . C74 . 1.531(6) yes
C73 . C81 . 1.525(6) yes
C73 . H731 . 0.989 no
C74 . O75 . 1.343(5) yes
C74 . O80 . 1.195(5) yes
O75 . C76 . 1.468(5) yes
C76 . C77 . 1.530(9) yes
C76 . C78 . 1.496(8) yes
C76 . C79 . 1.501(9) yes
C77 . H771 . 0.970 no
C77 . H772 . 0.967 no
C77 . H773 . 0.970 no
C78 . H781 . 0.960 no
C78 . H782 . 0.976 no
C78 . H783 . 0.969 no
C79 . H791 . 0.969 no
C79 . H792 . 0.971 no
C79 . H793 . 0.973 no
C81 . H811 . 0.967 no
C81 . H812 . 0.973 no
C81 . H813 . 0.982 no
C82 . H821 . 0.961 no
C82 . H822 . 0.963 no
C82 . H823 . 0.969 no
